data_4319016
loop_
_publ_author_name
'Kengkaj Sukcharoenphon'
'Telvin D. Ju'
'Khalil A. Abboud'
'Carl D. Hoff'

_publ_section_title
;
 Dinuclear Oxidative Addition of N-H and S-H Bonds at Chromium. Reaction
 of .Cr(CO)3(C5Me5) with {o-(HA)C6H4S-Cr(CO)3(C5Me5)} (A = S, NH) Yielding
 [\h2-o-(\m-A)C6H4S-Cr(C5Me5)]2 and H-Cr(CO)3(C5Me5)
;
_journal_name_full 'Inorganic Chemistry'
_journal_page_first 6769
_journal_page_last 6774
_journal_paper_doi 10.1021/ic0204934
_journal_volume 41
_journal_year 2002
_chemical_formula_sum 'C32 H40 Cr2 N2 S2'
_chemical_formula_weight 620.78
_chemical_name_systematic
;
  ?
;
_space_group_IT_number 14
_symmetry_cell_setting monoclinic
_symmetry_space_group_name_Hall '-P 2yn'
_symmetry_space_group_name_H-M 'P 1 21/n 1'
_atom_sites_solution_hydrogens geom
_atom_sites_solution_primary direct
_atom_sites_solution_secondary difmap
_audit_creation_method SHELXL-97
_cell_angle_alpha 90.00
_cell_angle_beta 95.782(2)
_cell_angle_gamma 90.00
_cell_formula_units_Z 2
_cell_length_a 11.3847(6)
_cell_length_b 9.6404(5)
_cell_length_c 13.3979(7)
_cell_measurement_reflns_used 135
_cell_measurement_temperature 193(2)
_cell_measurement_theta_max 28.0
_cell_measurement_theta_min 2.0
_cell_volume 1462.98(13)
_computing_cell_refinement 'Bruker SMART & SAINT (Bruker 1998)'
_computing_data_collection 'Bruker SMART (Bruker 1998)'
_computing_data_reduction 'Bruker SHELXTL (Bruker 2000)'
_computing_molecular_graphics 'Bruker SHELXTL'
_computing_publication_material 'Bruker SHELXTL'
_computing_structure_refinement 'Bruker SHELXTL'
_computing_structure_solution 'Bruker SHELXTL'
_diffrn_ambient_temperature 193(2)
_diffrn_measured_fraction_theta_full 0.999
_diffrn_measured_fraction_theta_max 0.999
_diffrn_measurement_device_type 'SMART CCD area detector'
_diffrn_measurement_method '\w scans'
_diffrn_radiation_monochromator graphite
_diffrn_radiation_source 'normal-focus sealed tube'
_diffrn_radiation_type MoK\a
_diffrn_radiation_wavelength 0.71073
_diffrn_reflns_av_R_equivalents 0.0326
_diffrn_reflns_av_sigmaI/netI 0.0223
_diffrn_reflns_limit_h_max 14
_diffrn_reflns_limit_h_min -14
_diffrn_reflns_limit_k_max 12
_diffrn_reflns_limit_k_min -12
_diffrn_reflns_limit_l_max 17
_diffrn_reflns_limit_l_min -17
_diffrn_reflns_number 12738
_diffrn_reflns_theta_full 27.50
_diffrn_reflns_theta_max 27.50
_diffrn_reflns_theta_min 2.24
_diffrn_standards_decay_% none
_diffrn_standards_number 0
_exptl_absorpt_coefficient_mu 0.910
_exptl_absorpt_correction_T_max 0.9044
_exptl_absorpt_correction_T_min 0.8102
_exptl_absorpt_correction_type integration
_exptl_absorpt_process_details 'based on measured indexed crystal faces, SHELXTL (Bruker 1998)'
_exptl_crystal_colour black
_exptl_crystal_density_diffrn 1.409
_exptl_crystal_density_meas 0
_exptl_crystal_density_method 'not measured'
_exptl_crystal_description prisms
_exptl_crystal_F_000 652
_exptl_crystal_size_max 0.19
_exptl_crystal_size_mid 0.17
_exptl_crystal_size_min 0.15
_refine_diff_density_max 0.353
_refine_diff_density_min -0.270
_refine_diff_density_rms 0.051
_refine_ls_extinction_method none
_refine_ls_goodness_of_fit_ref 1.069
_refine_ls_hydrogen_treatment mixed
_refine_ls_matrix_type full
_refine_ls_number_parameters 181
_refine_ls_number_reflns 3356
_refine_ls_number_restraints 0
_refine_ls_restrained_S_all 1.069
_refine_ls_R_factor_all 0.0301
_refine_ls_R_factor_gt 0.0255
_refine_ls_shift/su_max 0.002
_refine_ls_shift/su_mean 0.000
_refine_ls_structure_factor_coef Fsqd
_refine_ls_weighting_details 'calc w=1/[\s^2^(Fo^2^)+(0.0322P)^2^+0.7424P] where P=(Fo^2^+2Fc^2^)/3'
_refine_ls_weighting_scheme calc
_refine_ls_wR_factor_gt 0.0677
_refine_ls_wR_factor_ref 0.0714
_reflns_number_gt 3005
_reflns_number_total 3356
_reflns_threshold_expression >2sigma(I)
_cod_data_source_file ic0204934_1.cif
_cod_data_source_block ho28
_cod_depositor_comments
;
The following automatic conversions were performed:

'_symmetry_cell_setting' value 'Monoclinic' changed to 'monoclinic'
according to the built-in table from CIF Core dictionary named
'cif_core.dic' version 2.4.1 from 2010-06-29.

Automatic conversion script
Id: cif_fix_values 1646 2011-03-28 12:23:43Z adriana 
;
_cod_database_code 4319016

loop_
_symmetry_equiv_pos_as_xyz
'x, y, z'
'-x+1/2, y+1/2, -z+1/2'
'-x, -y, -z'
'x-1/2, -y-1/2, z-1/2'

loop_
_atom_site_label
_atom_site_type_symbol
_atom_site_fract_x
_atom_site_fract_y
_atom_site_fract_z
_atom_site_U_iso_or_equiv
_atom_site_adp_type
_atom_site_occupancy
_atom_site_symmetry_multiplicity
_atom_site_calc_flag
_atom_site_refinement_flags
_atom_site_disorder_assembly
_atom_site_disorder_group
Cr Cr 0.573958(19) 0.04142(2) 0.926204(17) 0.01797(8) Uani 1 1 d . . .
S1 S 0.62185(4) -0.19740(4) 0.91624(3) 0.02678(10) Uani 1 1 d . . .
N1 N 0.60360(11) 0.00613(13) 1.07720(10) 0.0203(2) Uani 1 1 d . . .
H1 H 0.6161(14) 0.0706(18) 1.1138(12) 0.012(4) Uiso 1 1 d . . .
C1 C 0.69549(12) -0.09147(15) 1.10151(11) 0.0225(3) Uani 1 1 d . . .
C2 C 0.71207(13) -0.19608(15) 1.03095(12) 0.0244(3) Uani 1 1 d . . .
C3 C 0.80264(15) -0.29285(17) 1.05354(15) 0.0339(4) Uani 1 1 d . . .
H3A H 0.8144 -0.3649 1.0072 0.041 Uiso 1 1 calc R . .
C4 C 0.87544(15) -0.2846(2) 1.14296(16) 0.0404(4) Uani 1 1 d . . .
H4A H 0.9359 -0.3516 1.1576 0.048 Uiso 1 1 calc R . .
C5 C 0.86066(15) -0.1799(2) 1.21053(15) 0.0388(4) Uani 1 1 d . . .
H5A H 0.9119 -0.1736 1.2709 0.047 Uiso 1 1 calc R . .
C6 C 0.77049(14) -0.08321(18) 1.19025(13) 0.0308(3) Uani 1 1 d . . .
H6A H 0.7600 -0.0114 1.2371 0.037 Uiso 1 1 calc R . .
C7 C 0.68250(15) 0.08972(17) 0.79767(13) 0.0304(3) Uani 1 1 d . . .
C8 C 0.74695(14) 0.12728(18) 0.89038(14) 0.0333(4) Uani 1 1 d . . .
C9 C 0.68423(15) 0.23488(17) 0.93318(12) 0.0309(4) Uani 1 1 d . . .
C10 C 0.58048(14) 0.26251(16) 0.86927(12) 0.0267(3) Uani 1 1 d . . .
C11 C 0.57956(14) 0.17172(16) 0.78541(11) 0.0261(3) Uani 1 1 d . . .
C12 C 0.7215(2) -0.0132(2) 0.72408(18) 0.0585(7) Uani 1 1 d . . .
H12A H 0.6523 -0.0492 0.6826 0.088 Uiso 1 1 calc R . .
H12B H 0.7629 -0.0899 0.7604 0.088 Uiso 1 1 calc R . .
H12C H 0.7746 0.0322 0.6811 0.088 Uiso 1 1 calc R . .
C13 C 0.86456(17) 0.0695(3) 0.9314(2) 0.0649(8) Uani 1 1 d . . .
H13A H 0.9278 0.1234 0.9053 0.097 Uiso 1 1 calc R . .
H13B H 0.8703 -0.0276 0.9107 0.097 Uiso 1 1 calc R . .
H13C H 0.8723 0.0751 1.0048 0.097 Uiso 1 1 calc R . .
C14 C 0.7223(3) 0.3118(2) 1.02850(16) 0.0615(7) Uani 1 1 d . . .
H14A H 0.7770 0.3862 1.0145 0.092 Uiso 1 1 calc R . .
H14B H 0.7618 0.2476 1.0777 0.092 Uiso 1 1 calc R . .
H14C H 0.6529 0.3518 1.0555 0.092 Uiso 1 1 calc R . .
C15 C 0.49503(19) 0.37894(19) 0.87960(19) 0.0493(5) Uani 1 1 d . . .
H15A H 0.4811 0.3891 0.9502 0.074 Uiso 1 1 calc R . .
H15B H 0.4202 0.3583 0.8395 0.074 Uiso 1 1 calc R . .
H15C H 0.5279 0.4654 0.8558 0.074 Uiso 1 1 calc R . .
C16 C 0.49077(19) 0.1760(2) 0.69493(14) 0.0488(5) Uani 1 1 d . . .
H16A H 0.5112 0.2507 0.6501 0.073 Uiso 1 1 calc R . .
H16B H 0.4121 0.1931 0.7160 0.073 Uiso 1 1 calc R . .
H16C H 0.4910 0.0871 0.6595 0.073 Uiso 1 1 calc R . .

loop_
_atom_site_aniso_label
_atom_site_aniso_U_11
_atom_site_aniso_U_22
_atom_site_aniso_U_33
_atom_site_aniso_U_23
_atom_site_aniso_U_13
_atom_site_aniso_U_12
Cr 0.01824(12) 0.01645(12) 0.01950(12) 0.00147(8) 0.00337(8) 0.00026(8)
S1 0.0320(2) 0.01993(18) 0.0287(2) -0.00243(14) 0.00422(15) 0.00264(15)
N1 0.0203(6) 0.0179(6) 0.0230(6) 0.0008(5) 0.0031(5) 0.0008(5)
C1 0.0186(7) 0.0229(7) 0.0263(7) 0.0055(6) 0.0040(5) -0.0018(6)
C2 0.0211(7) 0.0206(7) 0.0322(8) 0.0049(6) 0.0057(6) -0.0001(6)
C3 0.0286(8) 0.0233(8) 0.0509(10) 0.0055(7) 0.0097(7) 0.0043(6)
C4 0.0243(8) 0.0358(9) 0.0605(12) 0.0186(9) 0.0018(8) 0.0083(7)
C5 0.0255(8) 0.0483(11) 0.0410(10) 0.0150(8) -0.0037(7) -0.0001(8)
C6 0.0260(8) 0.0359(9) 0.0302(8) 0.0047(7) 0.0007(6) -0.0018(7)
C7 0.0359(9) 0.0249(7) 0.0337(8) 0.0046(6) 0.0191(7) 0.0000(7)
C8 0.0206(7) 0.0348(9) 0.0451(10) 0.0179(8) 0.0056(7) -0.0027(6)
C9 0.0373(9) 0.0274(8) 0.0278(8) 0.0048(6) 0.0022(7) -0.0143(7)
C10 0.0311(8) 0.0179(7) 0.0326(8) 0.0053(6) 0.0109(6) -0.0016(6)
C11 0.0285(8) 0.0269(7) 0.0233(7) 0.0061(6) 0.0042(6) -0.0048(6)
C12 0.0878(18) 0.0374(10) 0.0592(14) -0.0017(10) 0.0519(13) 0.0035(11)
C13 0.0220(9) 0.0704(16) 0.102(2) 0.0477(15) 0.0044(10) -0.0003(10)
C14 0.0923(18) 0.0524(13) 0.0374(11) -0.0010(9) -0.0052(11) -0.0436(13)
C15 0.0535(12) 0.0238(8) 0.0762(15) 0.0152(9) 0.0334(11) 0.0096(8)
C16 0.0515(12) 0.0590(13) 0.0331(10) 0.0176(9) -0.0096(8) -0.0187(10)

loop_
_atom_type_symbol
_atom_type_description
_atom_type_scat_dispersion_real
_atom_type_scat_dispersion_imag
_atom_type_scat_source
C C 0.0033 0.0016 'International Tables Vol C Tables 4.2.6.8 and 6.1.1.4'
H H 0.0000 0.0000 'International Tables Vol C Tables 4.2.6.8 and 6.1.1.4'
N N 0.0061 0.0033 'International Tables Vol C Tables 4.2.6.8 and 6.1.1.4'
S S 0.1246 0.1234 'International Tables Vol C Tables 4.2.6.8 and 6.1.1.4'
Cr Cr 0.3209 0.6236 'International Tables Vol C Tables 4.2.6.8 and 6.1.1.4'

loop_
_geom_angle_atom_site_label_1
_geom_angle_atom_site_label_2
_geom_angle_atom_site_label_3
_geom_angle
_geom_angle_site_symmetry_1
_geom_angle_site_symmetry_3
_geom_angle_publ_flag
N1 Cr N1 92.78(5) . 3_657 ?
N1 Cr C8 102.30(6) . . ?
N1 Cr C8 163.44(6) 3_657 . ?
N1 Cr C9 93.51(6) . . ?
N1 Cr C9 136.56(6) 3_657 . ?
C8 Cr C9 36.80(7) . . ?
N1 Cr C7 137.50(6) . . ?
N1 Cr C7 129.42(6) 3_657 . ?
C8 Cr C7 36.90(7) . . ?
C9 Cr C7 61.03(6) . . ?
N1 Cr C10 118.77(6) . . ?
N1 Cr C10 105.42(5) 3_657 . ?
C8 Cr C10 61.30(6) . . ?
C9 Cr C10 36.48(6) . . ?
C7 Cr C10 60.83(6) . . ?
N1 Cr C11 153.79(6) . . ?
N1 Cr C11 102.31(5) 3_657 . ?
C8 Cr C11 61.15(6) . . ?
C9 Cr C11 60.86(6) . . ?
C7 Cr C11 36.18(6) . . ?
C10 Cr C11 36.54(6) . . ?
N1 Cr S1 83.01(4) . . ?
N1 Cr S1 90.76(4) 3_657 . ?
C8 Cr S1 97.76(5) . . ?
C9 Cr S1 132.67(5) . . ?
C7 Cr S1 90.61(4) . . ?
C10 Cr S1 151.36(4) . . ?
C11 Cr S1 117.63(4) . . ?
N1 Cr Cr 46.73(4) . 3_657 ?
N1 Cr Cr 46.05(4) 3_657 3_657 ?
C8 Cr Cr 148.46(5) . 3_657 ?
C9 Cr Cr 124.98(5) . 3_657 ?
C7 Cr Cr 173.86(5) . 3_657 ?
C10 Cr Cr 122.73(4) . 3_657 ?
C11 Cr Cr 143.33(4) . 3_657 ?
S1 Cr Cr 85.524(14) . 3_657 ?
C2 S1 Cr 93.50(5) . . ?
C1 N1 Cr 112.42(9) . . ?
C1 N1 Cr 123.63(10) . 3_657 ?
Cr N1 Cr 87.22(5) . 3_657 ?
C1 N1 H1 107.1(12) . . ?
Cr N1 H1 118.8(12) . . ?
Cr N1 H1 107.5(12) 3_657 . ?
C6 C1 C2 120.09(14) . . ?
C6 C1 N1 122.09(14) . . ?
C2 C1 N1 117.77(13) . . ?
C3 C2 C1 118.52(15) . . ?
C3 C2 S1 122.40(13) . . ?
C1 C2 S1 119.04(11) . . ?
C4 C3 C2 120.70(17) . . ?
C4 C3 H3A 119.7 . . ?
C2 C3 H3A 119.7 . . ?
C5 C4 C3 120.49(16) . . ?
C5 C4 H4A 119.8 . . ?
C3 C4 H4A 119.8 . . ?
C4 C5 C6 119.90(17) . . ?
C4 C5 H5A 120.1 . . ?
C6 C5 H5A 120.1 . . ?
C5 C6 C1 120.27(17) . . ?
C5 C6 H6A 119.9 . . ?
C1 C6 H6A 119.9 . . ?
C11 C7 C8 107.95(14) . . ?
C11 C7 C12 126.37(19) . . ?
C8 C7 C12 125.59(18) . . ?
C11 C7 Cr 72.13(9) . . ?
C8 C7 Cr 70.25(9) . . ?
C12 C7 Cr 125.77(12) . . ?
C9 C8 C7 107.67(14) . . ?
C9 C8 C13 126.3(2) . . ?
C7 C8 C13 125.9(2) . . ?
C9 C8 Cr 72.07(9) . . ?
C7 C8 Cr 72.85(9) . . ?
C13 C8 Cr 123.86(12) . . ?
C10 C9 C8 108.56(14) . . ?
C10 C9 C14 125.04(19) . . ?
C8 C9 C14 126.37(19) . . ?
C10 C9 Cr 72.63(9) . . ?
C8 C9 Cr 71.13(9) . . ?
C14 C9 Cr 123.89(12) . . ?
C9 C10 C11 107.56(14) . . ?
C9 C10 C15 126.53(17) . . ?
C11 C10 C15 125.41(17) . . ?
C9 C10 Cr 70.89(9) . . ?
C11 C10 Cr 71.92(9) . . ?
C15 C10 Cr 128.94(11) . . ?
C7 C11 C10 108.24(14) . . ?
C7 C11 C16 126.50(17) . . ?
C10 C11 C16 124.90(17) . . ?
C7 C11 Cr 71.69(9) . . ?
C10 C11 Cr 71.53(8) . . ?
C16 C11 Cr 127.85(11) . . ?
C7 C12 H12A 109.5 . . ?
C7 C12 H12B 109.5 . . ?
H12A C12 H12B 109.5 . . ?
C7 C12 H12C 109.5 . . ?
H12A C12 H12C 109.5 . . ?
H12B C12 H12C 109.5 . . ?
C8 C13 H13A 109.5 . . ?
C8 C13 H13B 109.5 . . ?
H13A C13 H13B 109.5 . . ?
C8 C13 H13C 109.5 . . ?
H13A C13 H13C 109.5 . . ?
H13B C13 H13C 109.5 . . ?
C9 C14 H14A 109.5 . . ?
C9 C14 H14B 109.5 . . ?
H14A C14 H14B 109.5 . . ?
C9 C14 H14C 109.5 . . ?
H14A C14 H14C 109.5 . . ?
H14B C14 H14C 109.5 . . ?
C10 C15 H15A 109.5 . . ?
C10 C15 H15B 109.5 . . ?
H15A C15 H15B 109.5 . . ?
C10 C15 H15C 109.5 . . ?
H15A C15 H15C 109.5 . . ?
H15B C15 H15C 109.5 . . ?
C11 C16 H16A 109.5 . . ?
C11 C16 H16B 109.5 . . ?
H16A C16 H16B 109.5 . . ?
C11 C16 H16C 109.5 . . ?
H16A C16 H16C 109.5 . . ?
H16B C16 H16C 109.5 . . ?

loop_
_geom_bond_atom_site_label_1
_geom_bond_atom_site_label_2
_geom_bond_distance
_geom_bond_site_symmetry_2
_geom_bond_publ_flag
Cr N1 2.0457(13) . ?
Cr N1 2.0688(13) 3_657 ?
Cr C8 2.2326(16) . ?
Cr C9 2.2449(16) . ?
Cr C7 2.2668(15) . ?
Cr C10 2.2675(15) . ?
Cr C11 2.2725(15) . ?
Cr S1 2.3729(4) . ?
Cr Cr 2.8381(4) 3_657 ?
S1 C2 1.7605(16) . ?
N1 C1 1.4202(19) . ?
N1 Cr 2.0688(12) 3_657 ?
N1 H1 0.795(17) . ?
C1 C6 1.394(2) . ?
C1 C2 1.408(2) . ?
C2 C3 1.401(2) . ?
C3 C4 1.389(3) . ?
C3 H3A 0.9500 . ?
C4 C5 1.377(3) . ?
C4 H4A 0.9500 . ?
C5 C6 1.393(2) . ?
C5 H5A 0.9500 . ?
C6 H6A 0.9500 . ?
C7 C11 1.409(2) . ?
C7 C8 1.424(3) . ?
C7 C12 1.497(2) . ?
C8 C9 1.413(3) . ?
C8 C13 1.502(3) . ?
C9 C10 1.413(2) . ?
C9 C14 1.502(3) . ?
C10 C11 1.423(2) . ?
C10 C15 1.501(2) . ?
C11 C16 1.499(2) . ?
C12 H12A 0.9800 . ?
C12 H12B 0.9800 . ?
C12 H12C 0.9800 . ?
C13 H13A 0.9800 . ?
C13 H13B 0.9800 . ?
C13 H13C 0.9800 . ?
C14 H14A 0.9800 . ?
C14 H14B 0.9800 . ?
C14 H14C 0.9800 . ?
C15 H15A 0.9800 . ?
C15 H15B 0.9800 . ?
C15 H15C 0.9800 . ?
C16 H16A 0.9800 . ?
C16 H16B 0.9800 . ?
C16 H16C 0.9800 . ?
